data_4339881
loop_
_publ_author_name
'Benson, Mark A.'
'Zacchini, Stefano'
'Boomishankar, Ramamoorthy'
'Chan, Yuri'
'Steiner, Alexander'

_publ_section_title
;
 Alkylation and acylation of cyclotriphosphazenes.
;
_journal_issue 17
_journal_name_full 'Inorganic chemistry'
_journal_page_first 7097
_journal_page_last 7108
_journal_paper_doi 10.1021/ic7009463
_journal_volume 46
_journal_year 2007
_chemical_formula_sum 'C25 H63 I N9 P3'
_chemical_formula_weight 709.65
_chemical_name_systematic
; 
 ? 
;
_space_group_IT_number 2
_symmetry_cell_setting triclinic
_symmetry_space_group_name_Hall '-P 1'
_symmetry_space_group_name_H-M 'P -1'
_atom_sites_solution_hydrogens geom
_atom_sites_solution_primary direct
_atom_sites_solution_secondary difmap
_audit_creation_method SHELXL-97
_cell_angle_alpha 92.571(6)
_cell_angle_beta 101.898(5)
_cell_angle_gamma 105.756(6)
_cell_formula_units_Z 2
_cell_length_a 10.322(3)
_cell_length_b 11.793(3)
_cell_length_c 16.481(4)
_cell_measurement_temperature 100(2)
_cell_volume 1878.5(9)
_computing_structure_refinement 'SHELXL-97 (Sheldrick, 1997)'
_computing_structure_solution 'SHELXS-97 (Sheldrick, 1990)'
_diffrn_ambient_temperature 100(2)
_diffrn_measured_fraction_theta_full 0.975
_diffrn_measured_fraction_theta_max 0.975
_diffrn_measurement_device_type 'Bruker Smart Apex'
_diffrn_radiation_monochromator graphite
_diffrn_radiation_source 'fine-focus sealed tube'
_diffrn_radiation_type MoK\a
_diffrn_radiation_wavelength 0.71073
_diffrn_reflns_av_R_equivalents 0.0315
_diffrn_reflns_av_sigmaI/netI 0.0167
_diffrn_reflns_limit_h_max 11
_diffrn_reflns_limit_h_min -12
_diffrn_reflns_limit_k_max 13
_diffrn_reflns_limit_k_min -13
_diffrn_reflns_limit_l_max 19
_diffrn_reflns_limit_l_min 0
_diffrn_reflns_number 6825
_diffrn_reflns_theta_full 24.89
_diffrn_reflns_theta_max 24.89
_diffrn_reflns_theta_min 1.27
_exptl_absorpt_coefficient_mu 1.008
_exptl_absorpt_correction_T_max 1.000
_exptl_absorpt_correction_T_min 0.638
_exptl_absorpt_correction_type empirical
_exptl_absorpt_process_details SADABS
_exptl_crystal_colour colourless
_exptl_crystal_density_diffrn 1.255
_exptl_crystal_density_method 'not measured'
_exptl_crystal_description needle
_exptl_crystal_F_000 748
_exptl_crystal_size_max 0.3
_exptl_crystal_size_mid 0.1
_exptl_crystal_size_min 0.1
_refine_diff_density_max 1.363
_refine_diff_density_min -0.787
_refine_diff_density_rms 0.079
_refine_ls_extinction_method none
_refine_ls_goodness_of_fit_ref 1.086
_refine_ls_hydrogen_treatment mixed
_refine_ls_matrix_type full
_refine_ls_number_parameters 381
_refine_ls_number_reflns 6825
_refine_ls_number_restraints 15
_refine_ls_restrained_S_all 1.085
_refine_ls_R_factor_all 0.0351
_refine_ls_R_factor_gt 0.0344
_refine_ls_shift/su_max 0.001
_refine_ls_shift/su_mean 0.000
_refine_ls_structure_factor_coef Fsqd
_refine_ls_weighting_details 'calc w=1/[\s^2^(Fo^2^)+(0.0497P)^2^+2.6156P] where P=(Fo^2^+2Fc^2^)/3'
_refine_ls_weighting_scheme calc
_refine_ls_wR_factor_gt 0.0879
_refine_ls_wR_factor_ref 0.0883
_reflns_number_gt 6703
_reflns_number_total 6825
_reflns_threshold_expression >2sigma(I)
_cod_data_source_file ic7009463-file003.cif
_cod_data_source_block '[5Me]I'
_cod_original_cell_volume 1878.4(8)
_cod_original_sg_symbol_H-M P-1
_cod_database_code 4339881

loop_
_symmetry_equiv_pos_as_xyz
'x, y, z'
'-x, -y, -z'

loop_
_atom_site_label
_atom_site_type_symbol
_atom_site_fract_x
_atom_site_fract_y
_atom_site_fract_z
_atom_site_U_iso_or_equiv
_atom_site_adp_type
_atom_site_occupancy
_atom_site_symmetry_multiplicity
_atom_site_calc_flag
_atom_site_refinement_flags
I1 I 0.71668(2) 0.69085(2) 0.547897(15) 0.02679(9) Uani 1 1 d .
P1 P 0.36880(8) 0.57114(7) 0.70523(5) 0.01351(18) Uani 1 1 d .
P2 P 0.43276(8) 0.83303(7) 0.69763(5) 0.01277(18) Uani 1 1 d .
P3 P 0.41049(9) 0.72576(7) 0.84903(5) 0.01472(18) Uani 1 1 d .
N1 N 0.3685(3) 0.6914(2) 0.65151(17) 0.0137(6) Uani 1 1 d .
N2 N 0.4371(3) 0.8370(2) 0.79461(17) 0.0165(6) Uani 1 1 d .
N3 N 0.3453(3) 0.5968(2) 0.79580(17) 0.0177(6) Uani 1 1 d .
N4 N 0.2470(3) 0.4528(2) 0.65678(18) 0.0161(6) Uani 1 1 d D
H4 H 0.267(4) 0.424(3) 0.623(2) 0.019 Uiso 1 1 d D
N5 N 0.5177(3) 0.5500(3) 0.6995(2) 0.0201(6) Uani 1 1 d D
H5 H 0.549(4) 0.583(4) 0.669(2) 0.024 Uiso 1 1 d D
N6 N 0.3396(3) 0.9168(3) 0.65360(18) 0.0169(6) Uani 1 1 d D
H6 H 0.362(4) 0.939(4) 0.6171(19) 0.020 Uiso 1 1 d D
N7 N 0.5804(3) 0.8823(3) 0.66982(18) 0.0167(6) Uani 1 1 d D
H7 H 0.603(4) 0.837(3) 0.650(2) 0.020 Uiso 1 1 d D
N8 N 0.3090(3) 0.7582(3) 0.90749(19) 0.0198(6) Uani 1 1 d D
H8 H 0.280(4) 0.802(3) 0.887(3) 0.024 Uiso 1 1 d D
N9 N 0.5508(3) 0.7137(3) 0.91542(19) 0.0199(6) Uani 1 1 d D
H9 H 0.566(4) 0.660(3) 0.901(3) 0.024 Uiso 1 1 d D
C1 C 0.3309(4) 0.6733(3) 0.5569(2) 0.0249(8) Uani 1 1 d .
H1A H 0.2645 0.7167 0.5359 0.037 Uiso 1 1 calc R
H1B H 0.2895 0.5886 0.5382 0.037 Uiso 1 1 calc R
H1C H 0.4144 0.7028 0.5355 0.037 Uiso 1 1 calc R
C41 C 0.0987(3) 0.4068(3) 0.6632(2) 0.0172(7) Uani 1 1 d .
C42 C 0.0288(4) 0.5065(3) 0.6570(3) 0.0254(8) Uani 1 1 d .
H42A H 0.0771 0.5689 0.7031 0.038 Uiso 1 1 calc R
H42B H -0.0679 0.4748 0.6603 0.038 Uiso 1 1 calc R
H42C H 0.0327 0.5396 0.6038 0.038 Uiso 1 1 calc R
C43 C 0.0253(4) 0.3102(3) 0.5893(2) 0.0240(8) Uani 1 1 d .
H43A H 0.0286 0.3453 0.5367 0.036 Uiso 1 1 calc R
H43B H -0.0712 0.2759 0.5921 0.036 Uiso 1 1 calc R
H43C H 0.0720 0.2478 0.5921 0.036 Uiso 1 1 calc R
C44 C 0.0926(4) 0.3502(3) 0.7456(2) 0.0270(8) Uani 1 1 d .
H44A H 0.1348 0.2850 0.7467 0.040 Uiso 1 1 calc R
H44B H -0.0040 0.3196 0.7494 0.040 Uiso 1 1 calc R
H44C H 0.1432 0.4100 0.7928 0.040 Uiso 1 1 calc R
C51 C 0.5836(4) 0.4572(3) 0.7319(2) 0.0246(8) Uani 1 1 d .
C52 C 0.5022(4) 0.3826(4) 0.7883(3) 0.0358(10) Uani 1 1 d .
H52A H 0.4935 0.4347 0.8337 0.054 Uiso 1 1 calc R
H52B H 0.5509 0.3267 0.8117 0.054 Uiso 1 1 calc R
H52C H 0.4099 0.3387 0.7556 0.054 Uiso 1 1 calc R
C53 C 0.7314(4) 0.5221(4) 0.7818(3) 0.0283(9) Uani 1 1 d .
H53A H 0.7821 0.5717 0.7458 0.042 Uiso 1 1 calc R
H53B H 0.7791 0.4638 0.8016 0.042 Uiso 1 1 calc R
H53C H 0.7268 0.5721 0.8296 0.042 Uiso 1 1 calc R
C54 C 0.5924(5) 0.3779(4) 0.6572(3) 0.0418(12) Uani 1 1 d .
H54A H 0.4989 0.3339 0.6264 0.063 Uiso 1 1 calc R
H54B H 0.6435 0.3221 0.6776 0.063 Uiso 1 1 calc R
H54C H 0.6404 0.4276 0.6201 0.063 Uiso 1 1 calc R
C61 C 0.2110(3) 0.9398(3) 0.6705(2) 0.0183(7) Uani 1 1 d .
C62 C 0.1108(4) 0.8247(3) 0.6862(2) 0.0234(8) Uani 1 1 d .
H62A H 0.0840 0.7671 0.6367 0.035 Uiso 1 1 calc R
H62B H 0.0282 0.8415 0.6981 0.035 Uiso 1 1 calc R
H62C H 0.1561 0.7921 0.7340 0.035 Uiso 1 1 calc R
C63 C 0.1430(4) 0.9866(4) 0.5918(3) 0.0283(8) Uani 1 1 d .
H63A H 0.2089 1.0575 0.5798 0.042 Uiso 1 1 calc R
H63B H 0.0607 1.0066 0.6010 0.042 Uiso 1 1 calc R
H63C H 0.1164 0.9254 0.5443 0.042 Uiso 1 1 calc R
C64 C 0.2509(4) 1.0342(4) 0.7460(3) 0.0295(9) Uani 1 1 d .
H64A H 0.3043 1.0079 0.7940 0.044 Uiso 1 1 calc R
H64B H 0.1669 1.0456 0.7596 0.044 Uiso 1 1 calc R
H64C H 0.3069 1.1092 0.7324 0.044 Uiso 1 1 calc R
C71 C 0.6758(3) 1.0060(3) 0.6793(2) 0.0186(7) Uani 1 1 d .
C72 C 0.6565(4) 1.0844(3) 0.7507(2) 0.0223(8) Uani 1 1 d .
H72A H 0.5634 1.0943 0.7368 0.033 Uiso 1 1 calc R
H72B H 0.7253 1.1621 0.7583 0.033 Uiso 1 1 calc R
H72C H 0.6683 1.0465 0.8024 0.033 Uiso 1 1 calc R
C73 C 0.6497(4) 1.0612(3) 0.5963(2) 0.0269(8) Uani 1 1 d .
H73A H 0.6624 1.0109 0.5514 0.040 Uiso 1 1 calc R
H73B H 0.7152 1.1403 0.6015 0.040 Uiso 1 1 calc R
H73C H 0.5551 1.0675 0.5833 0.040 Uiso 1 1 calc R
C74 C 0.8250(4) 0.9959(3) 0.6990(3) 0.0261(8) Uani 1 1 d .
H74A H 0.8434 0.9641 0.7528 0.039 Uiso 1 1 calc R
H74B H 0.8904 1.0745 0.7018 0.039 Uiso 1 1 calc R
H74C H 0.8358 0.9428 0.6551 0.039 Uiso 1 1 calc R
C81 C 0.2227(4) 0.6812(3) 0.9574(2) 0.0246(8) Uani 1 1 d .
C82 C 0.2849(4) 0.5827(4) 0.9876(3) 0.0330(9) Uani 1 1 d .
H82A H 0.2884 0.5328 0.9394 0.049 Uiso 1 1 calc R
H82B H 0.2275 0.5343 1.0211 0.049 Uiso 1 1 calc R
H82C H 0.3786 0.6178 1.0217 0.049 Uiso 1 1 calc R
C83 C 0.2191(5) 0.7607(4) 1.0336(3) 0.0356(10) Uani 1 1 d .
H83A H 0.3128 0.7932 1.0682 0.053 Uiso 1 1 calc R
H83B H 0.1594 0.7136 1.0664 0.053 Uiso 1 1 calc R
H83C H 0.1826 0.8258 1.0144 0.053 Uiso 1 1 calc R
C84 C 0.0750(4) 0.6273(4) 0.9040(3) 0.0360(10) Uani 1 1 d .
H84A H 0.0369 0.6911 0.8838 0.054 Uiso 1 1 calc R
H84B H 0.0168 0.5809 0.9379 0.054 Uiso 1 1 calc R
H84C H 0.0775 0.5758 0.8564 0.054 Uiso 1 1 calc R
C91 C 0.6706(4) 0.8084(3) 0.9678(2) 0.0231(8) Uani 1 1 d .
C92 C 0.6204(4) 0.9083(3) 1.0020(3) 0.0308(9) Uani 1 1 d .
H92A H 0.5778 0.9448 0.9555 0.046 Uiso 1 1 calc R
H92B H 0.6991 0.9682 1.0377 0.046 Uiso 1 1 calc R
H92C H 0.5522 0.8754 1.0346 0.046 Uiso 1 1 calc R
C93 C 0.7374(5) 0.7505(4) 1.0402(3) 0.0389(11) Uani 1 1 d .
H93A H 0.6691 0.7166 1.0725 0.058 Uiso 1 1 calc R
H93B H 0.8157 0.8104 1.0764 0.058 Uiso 1 1 calc R
H93C H 0.7702 0.6877 1.0180 0.058 Uiso 1 1 calc R
C94 C 0.7758(4) 0.8588(4) 0.9150(3) 0.0311(9) Uani 1 1 d .
H94A H 0.8092 0.7952 0.8946 0.047 Uiso 1 1 calc R
H94B H 0.8539 0.9209 0.9493 0.047 Uiso 1 1 calc R
H94C H 0.7312 0.8924 0.8675 0.047 Uiso 1 1 calc R

loop_
_atom_site_aniso_label
_atom_site_aniso_U_11
_atom_site_aniso_U_22
_atom_site_aniso_U_33
_atom_site_aniso_U_23
_atom_site_aniso_U_13
_atom_site_aniso_U_12
I1 0.02128(13) 0.02984(14) 0.02780(13) -0.01045(11) 0.00903(10) 0.00452(9)
P1 0.0127(4) 0.0097(4) 0.0162(4) 0.0001(3) 0.0014(3) 0.0016(3)
P2 0.0113(4) 0.0104(4) 0.0164(4) 0.0003(3) 0.0038(3) 0.0026(3)
P3 0.0154(4) 0.0119(4) 0.0152(4) -0.0007(3) 0.0035(3) 0.0015(3)
N1 0.0120(13) 0.0109(13) 0.0176(14) 0.0012(11) 0.0026(11) 0.0030(11)
N2 0.0170(14) 0.0113(14) 0.0193(15) 0.0000(11) 0.0030(11) 0.0019(11)
N3 0.0221(15) 0.0115(14) 0.0165(14) 0.0003(11) 0.0043(11) -0.0002(11)
N4 0.0130(14) 0.0143(15) 0.0194(15) -0.0040(11) 0.0040(11) 0.0017(11)
N5 0.0129(15) 0.0149(15) 0.0307(18) 0.0054(13) 0.0020(12) 0.0027(12)
N6 0.0166(14) 0.0186(15) 0.0185(15) 0.0053(12) 0.0093(12) 0.0055(12)
N7 0.0162(15) 0.0113(14) 0.0236(16) -0.0031(12) 0.0083(12) 0.0037(11)
N8 0.0224(16) 0.0172(16) 0.0215(16) 0.0040(12) 0.0067(12) 0.0071(12)
N9 0.0201(15) 0.0130(15) 0.0249(16) -0.0033(12) 0.0033(12) 0.0043(12)
C1 0.0253(19) 0.0242(19) 0.0223(19) -0.0011(16) 0.0021(15) 0.0051(15)
C41 0.0118(16) 0.0132(16) 0.0242(18) -0.0021(14) 0.0057(13) -0.0011(13)
C42 0.0170(17) 0.025(2) 0.037(2) 0.0033(16) 0.0121(15) 0.0049(15)
C43 0.0145(17) 0.0222(19) 0.029(2) -0.0055(16) 0.0046(14) -0.0033(14)
C44 0.029(2) 0.0201(19) 0.028(2) 0.0018(15) 0.0115(16) -0.0031(16)
C51 0.0196(18) 0.0188(18) 0.033(2) -0.0002(15) -0.0046(15) 0.0097(15)
C52 0.028(2) 0.025(2) 0.049(3) 0.0157(19) -0.0022(19) 0.0066(17)
C53 0.0212(19) 0.031(2) 0.032(2) 0.0006(17) -0.0024(16) 0.0124(16)
C54 0.054(3) 0.031(2) 0.040(3) -0.009(2) -0.010(2) 0.028(2)
C61 0.0159(17) 0.0176(18) 0.0240(18) 0.0018(14) 0.0049(13) 0.0091(14)
C62 0.0142(17) 0.0230(19) 0.033(2) 0.0077(16) 0.0042(15) 0.0047(14)
C63 0.0221(19) 0.034(2) 0.033(2) 0.0094(17) 0.0085(16) 0.0129(16)
C64 0.026(2) 0.027(2) 0.038(2) -0.0074(17) 0.0097(17) 0.0114(16)
C71 0.0137(16) 0.0149(17) 0.0259(19) -0.0014(14) 0.0078(13) -0.0002(13)
C72 0.0208(18) 0.0143(17) 0.029(2) -0.0031(15) 0.0077(15) -0.0003(14)
C73 0.027(2) 0.0197(19) 0.031(2) 0.0059(16) 0.0090(16) -0.0005(15)
C74 0.0154(18) 0.0207(19) 0.040(2) 0.0000(16) 0.0079(16) 0.0015(14)
C81 0.0247(19) 0.025(2) 0.0224(19) -0.0020(15) 0.0106(15) 0.0008(15)
C82 0.042(2) 0.028(2) 0.031(2) 0.0115(17) 0.0166(18) 0.0056(18)
C83 0.045(3) 0.032(2) 0.030(2) -0.0022(18) 0.0217(19) 0.0026(19)
C84 0.026(2) 0.043(3) 0.034(2) 0.0024(19) 0.0103(18) -0.0017(18)
C91 0.0211(18) 0.0179(18) 0.0251(19) -0.0006(15) -0.0009(15) 0.0021(15)
C92 0.029(2) 0.025(2) 0.031(2) -0.0122(17) 0.0008(17) 0.0025(16)
C93 0.034(2) 0.032(2) 0.036(2) 0.0063(19) -0.0134(18) 0.0019(18)
C94 0.023(2) 0.027(2) 0.041(2) 0.0007(18) 0.0071(17) 0.0034(16)

loop_
_atom_type_symbol
_atom_type_description
_atom_type_scat_dispersion_real
_atom_type_scat_dispersion_imag
_atom_type_scat_source
C C 0.0033 0.0016 'International Tables Vol C Tables 4.2.6.8 and 6.1.1.4'
H H 0.0000 0.0000 'International Tables Vol C Tables 4.2.6.8 and 6.1.1.4'
N N 0.0061 0.0033 'International Tables Vol C Tables 4.2.6.8 and 6.1.1.4'
P P 0.1023 0.0942 'International Tables Vol C Tables 4.2.6.8 and 6.1.1.4'
I I -0.4742 1.8119 'International Tables Vol C Tables 4.2.6.8 and 6.1.1.4'

loop_
_geom_angle_atom_site_label_1
_geom_angle_atom_site_label_2
_geom_angle_atom_site_label_3
_geom_angle
N3 P1 N5 117.15(16)
N3 P1 N4 108.92(15)
N5 P1 N4 107.21(15)
N3 P1 N1 109.90(15)
N5 P1 N1 102.14(15)
N4 P1 N1 111.37(15)
N2 P2 N7 117.43(15)
N2 P2 N6 110.15(15)
N7 P2 N6 103.62(15)
N2 P2 N1 110.58(15)
N7 P2 N1 104.01(14)
N6 P2 N1 110.70(15)
N2 P3 N3 115.46(15)
N2 P3 N8 102.79(15)
N3 P3 N8 113.15(16)
N2 P3 N9 114.96(16)
N3 P3 N9 104.25(15)
N8 P3 N9 106.12(16)
C1 N1 P2 117.5(2)
C1 N1 P1 118.8(2)
P2 N1 P1 123.04(17)
P2 N2 P3 127.25(18)
P1 N3 P3 122.33(18)
C41 N4 P1 130.1(2)
C51 N5 P1 130.9(3)
C61 N6 P2 130.9(2)
C71 N7 P2 130.0(2)
C81 N8 P3 129.9(2)
C91 N9 P3 129.8(2)
N4 C41 C42 110.6(3)
N4 C41 C43 106.8(3)
C42 C41 C43 109.5(3)
N4 C41 C44 109.6(3)
C42 C41 C44 111.4(3)
C43 C41 C44 108.9(3)
N5 C51 C52 111.2(3)
N5 C51 C53 107.3(3)
C52 C51 C53 109.8(3)
N5 C51 C54 109.0(3)
C52 C51 C54 110.6(4)
C53 C51 C54 108.9(3)
N6 C61 C62 110.5(3)
N6 C61 C64 109.2(3)
C62 C61 C64 110.9(3)
N6 C61 C63 106.6(3)
C62 C61 C63 109.4(3)
C64 C61 C63 110.1(3)
N7 C71 C72 111.5(3)
N7 C71 C74 107.0(3)
C72 C71 C74 109.5(3)
N7 C71 C73 109.5(3)
C72 C71 C73 110.1(3)
C74 C71 C73 109.1(3)
N8 C81 C82 110.9(3)
N8 C81 C84 109.5(3)
C82 C81 C84 110.1(3)
N8 C81 C83 107.3(3)
C82 C81 C83 109.3(3)
C84 C81 C83 109.7(3)
N9 C91 C93 107.2(3)
N9 C91 C92 110.2(3)
C93 C91 C92 109.9(3)
N9 C91 C94 109.6(3)
C93 C91 C94 109.9(3)
C92 C91 C94 109.9(3)

loop_
_geom_bond_atom_site_label_1
_geom_bond_atom_site_label_2
_geom_bond_distance
P1 N3 1.590(3)
P1 N5 1.643(3)
P1 N4 1.643(3)
P1 N1 1.706(3)
P2 N2 1.588(3)
P2 N7 1.643(3)
P2 N6 1.649(3)
P2 N1 1.698(3)
P3 N2 1.616(3)
P3 N3 1.617(3)
P3 N8 1.665(3)
P3 N9 1.669(3)
N1 C1 1.518(4)
N4 C41 1.506(4)
N5 C51 1.500(5)
N6 C61 1.502(4)
N7 C71 1.503(4)
N8 C81 1.492(5)
N9 C91 1.498(4)
C41 C42 1.535(5)
C41 C43 1.543(4)
C41 C44 1.545(5)
C51 C52 1.529(6)
C51 C53 1.543(5)
C51 C54 1.545(6)
C61 C62 1.536(5)
C61 C64 1.540(5)
C61 C63 1.543(5)
C71 C72 1.542(5)
C71 C74 1.545(5)
C71 C73 1.547(5)
C81 C82 1.528(6)
C81 C84 1.540(5)
C81 C83 1.545(5)
C91 C93 1.535(5)
C91 C92 1.538(5)
C91 C94 1.541(6)
